data_7233011
loop_
_publ_author_name
'Samie, Ali'
'Salimi, Alireza'

_publ_section_title
;
 Conformational variation of ligands in mercury halide complexes; high and
 low Z&#x2032; structures
;
_journal_issue 33
_journal_name_full CrystEngComm
_journal_page_first 4951
_journal_paper_doi 10.1039/C9CE00185A
_journal_volume 21
_journal_year 2019
_chemical_formula_moiety 'C24 H18 Hg I2 N2 O4'
_chemical_formula_sum 'C24 H18 Hg I2 N2 O4'
_chemical_formula_weight 852.79
_chemical_melting_point 389.3
_chemical_name_common 3
_chemical_name_systematic 3
_space_group_crystal_system monoclinic
_space_group_IT_number 14
_space_group_name_Hall '-P 2ybc'
_space_group_name_H-M_alt 'P 1 21/c 1'
_symmetry_space_group_name_Hall '-P 2ybc'
_symmetry_space_group_name_H-M 'P 1 21/c 1'
_atom_sites_solution_hydrogens geom
_audit_creation_method SHELXL-2013
_audit_update_record
;
2019-07-02 deposited with the CCDC.    2019-07-03 downloaded from the CCDC.
;
_cell_angle_alpha 90
_cell_angle_beta 127.333(18)
_cell_angle_gamma 90
_cell_formula_units_Z 8
_cell_length_a 22.181(7)
_cell_length_b 10.916(3)
_cell_length_c 27.340(7)
_cell_measurement_reflns_used 12823
_cell_measurement_temperature 150(2)
_cell_measurement_theta_max 33.7
_cell_measurement_theta_min 0.9
_cell_volume 5264(3)
_computing_cell_refinement 'CrystalClear-SM Expert 2.0 rc14 (Rigaku, 2009)'
_computing_data_collection 'CrystalClear-SM Expert 2.0 rc14 (Rigaku, 2009)'
_computing_data_reduction 'CrystalClear-SM Expert 2.0 rc14 (Rigaku, 2009)'
_computing_molecular_graphics 'Bruker SHELXTL'
_computing_publication_material 'Bruker SHELXTL'
_computing_structure_refinement 'SHELXL-2013 (Sheldrick, 2013)'
_computing_structure_solution 'Bruker SHELXTL'
_diffrn_ambient_temperature 150(2)
_diffrn_detector_area_resol_mean 13.6612
_diffrn_measured_fraction_theta_full 0.999
_diffrn_measured_fraction_theta_max 0.999
_diffrn_measurement_device_type 'Rigaku Mercury375R (2x2 bin mode)'
_diffrn_measurement_method 'profile data from \w-scans'
_diffrn_radiation_monochromator 'Graphite Monochromator'
_diffrn_radiation_source 'fine-focus sealed tube'
_diffrn_radiation_type MoK\a
_diffrn_radiation_wavelength 0.71073
_diffrn_reflns_av_R_equivalents 0.1165
_diffrn_reflns_av_unetI/netI 0.0761
_diffrn_reflns_Laue_measured_fraction_full 0.999
_diffrn_reflns_Laue_measured_fraction_max 0.999
_diffrn_reflns_limit_h_max 28
_diffrn_reflns_limit_h_min -28
_diffrn_reflns_limit_k_max 13
_diffrn_reflns_limit_k_min -13
_diffrn_reflns_limit_l_max 34
_diffrn_reflns_limit_l_min -34
_diffrn_reflns_number 52368
_diffrn_reflns_point_group_measured_fraction_full 0.999
_diffrn_reflns_point_group_measured_fraction_max 0.999
_diffrn_reflns_theta_full 25.242
_diffrn_reflns_theta_max 27.000
_diffrn_reflns_theta_min 2.088
_exptl_absorpt_coefficient_mu 8.225
_exptl_absorpt_correction_T_max 0.3162
_exptl_absorpt_correction_T_min 0.1772
_exptl_absorpt_correction_type multi-scan
_exptl_absorpt_process_details
;
[c.f. r.h. blessing, acta cryst. (1995), a51, 33-38]
;
_exptl_crystal_colour Yellow
_exptl_crystal_density_diffrn 2.152
_exptl_crystal_description unknown
_exptl_crystal_F_000 3152
_exptl_crystal_size_max 0.220
_exptl_crystal_size_mid 0.130
_exptl_crystal_size_min 0.080
_refine_diff_density_max 1.603
_refine_diff_density_min -2.683
_refine_diff_density_rms 0.229
_refine_ls_extinction_method none
_refine_ls_goodness_of_fit_ref 1.109
_refine_ls_hydrogen_treatment constr
_refine_ls_matrix_type full
_refine_ls_number_parameters 595
_refine_ls_number_reflns 11478
_refine_ls_number_restraints 0
_refine_ls_restrained_S_all 1.109
_refine_ls_R_factor_all 0.0605
_refine_ls_R_factor_gt 0.0493
_refine_ls_shift/su_max 0.002
_refine_ls_shift/su_mean 0.000
_refine_ls_structure_factor_coef Fsqd
_refine_ls_weighting_details 'w=1/[\s^2^(Fo^2^)+(0.0469P)^2^+3.4358P] where P=(Fo^2^+2Fc^2^)/3'
_refine_ls_weighting_scheme calc
_refine_ls_wR_factor_gt 0.1179
_refine_ls_wR_factor_ref 0.1247
_reflns_Friedel_coverage 0.000
_reflns_number_gt 9696
_reflns_number_total 11478
_reflns_threshold_expression 'I > 2\s(I)'
_cod_data_source_file c9ce00185a2.cif
_cod_data_source_block 3
_cod_depositor_comments
;
The following automatic conversions were performed:

'_exptl_absorpt_correction_type' value 'Multi-scan' changed to
'multi-scan' according to
/home/data/users/saulius/crontab/automatic-downloads/rss-feeds/RSC/lib/dictionaries/cif_core.dic
dictionary named 'cif_core.dic' version 2.4.2 from 2011-04-26.

Automatic conversion script
Id: cif_fix_values 4973 2017-02-22 13:04:09Z antanas 

 Adding full bibliography for 7233007--7233011.cif.
;
_cod_database_code 7233011
_shelx_space_group_comment
;
The symmetry employed for this shelxl refinement is uniquely defined
by the following loop, which should always be used as a source of
symmetry information in preference to the above space-group names.
They are only intended as comments.
;
_shelx_estimated_absorpt_t_min 0.265
_shelx_estimated_absorpt_t_max 0.559
_shelxl_version_number 2013-4

loop_
_space_group_symop_operation_xyz
'x, y, z'
'-x, y+1/2, -z+1/2'
'-x, -y, -z'
'x, -y-1/2, z-1/2'

loop_
_atom_site_label
_atom_site_type_symbol
_atom_site_fract_x
_atom_site_fract_y
_atom_site_fract_z
_atom_site_U_iso_or_equiv
_atom_site_adp_type
_atom_site_occupancy
_atom_site_site_symmetry_order
_atom_site_calc_flag
_atom_site_refinement_flags_posn
_atom_site_refinement_flags_adp
C1 C 0.3987(4) 0.7655(7) 0.4887(3) 0.0344(15) Uani 1 1 d . .
C2 C 0.3878(4) 0.8553(8) 0.4502(3) 0.0458(18) Uani 1 1 d . .
H2 H 0.3752 0.9357 0.4545 0.055 Uiso 1 1 calc R U
C3 C 0.3951(5) 0.8294(9) 0.4039(4) 0.055(2) Uani 1 1 d . .
H3 H 0.3884 0.8921 0.3769 0.065 Uiso 1 1 calc R U
C4 C 0.4126(5) 0.7098(9) 0.3981(4) 0.054(2) Uani 1 1 d . .
H4 H 0.4170 0.6908 0.3665 0.065 Uiso 1 1 calc R U
C5 C 0.4234(4) 0.6200(8) 0.4376(3) 0.0478(19) Uani 1 1 d . .
H5 H 0.4362 0.5393 0.4338 0.057 Uiso 1 1 calc R U
C6 C 0.4157(4) 0.6463(8) 0.4838(3) 0.0428(17) Uani 1 1 d . .
H6 H 0.4219 0.5843 0.5109 0.051 Uiso 1 1 calc R U
C13 C 0.6588(4) 0.7265(6) 1.0584(3) 0.0364(16) Uani 1 1 d . .
C14 C 0.7298(5) 0.7449(7) 1.1143(4) 0.0446(18) Uani 1 1 d . .
H14 H 0.7726 0.7669 1.1161 0.054 Uiso 1 1 calc R U
C15 C 0.7355(5) 0.7298(7) 1.1671(4) 0.050(2) Uani 1 1 d . .
H15 H 0.7831 0.7417 1.2061 0.061 Uiso 1 1 calc R U
C16 C 0.6730(5) 0.6976(8) 1.1643(4) 0.055(2) Uani 1 1 d . .
H16 H 0.6781 0.6864 1.2011 0.065 Uiso 1 1 calc R U
C17 C 0.6035(5) 0.6818(9) 1.1079(4) 0.061(2) Uani 1 1 d . .
H17 H 0.5604 0.6619 1.1060 0.073 Uiso 1 1 calc R U
C18 C 0.5962(4) 0.6946(8) 1.0547(4) 0.049(2) Uani 1 1 d . .
H18 H 0.5486 0.6817 1.0159 0.059 Uiso 1 1 calc R U
C23 C 0.6869(4) 0.6603(7) 0.8529(4) 0.0442(18) Uani 1 1 d . .
H23 H 0.7120 0.6179 0.8396 0.053 Uiso 1 1 calc R U
C26 C 0.9220(5) 1.0920(9) 0.9482(4) 0.063(3) Uani 1 1 d . .
H26 H 0.9615 1.1271 0.9485 0.075 Uiso 1 1 calc R U
C27 C 0.9220(7) 1.1024(12) 0.9991(4) 0.083(4) Uani 1 1 d . .
H27 H 0.9616 1.1473 1.0338 0.100 Uiso 1 1 calc R U
C28 C 0.8688(9) 1.0521(10) 1.0009(5) 0.088(4) Uani 1 1 d . .
H28 H 0.8718 1.0583 1.0369 0.106 Uiso 1 1 calc R U
C29 C 0.8077(10) 0.9890(10) 0.9484(8) 0.102(5) Uani 1 1 d . .
H29 H 0.7682 0.9549 0.9484 0.122 Uiso 1 1 calc R U
C30 C 0.8064(8) 0.9777(9) 0.8966(6) 0.075(3) Uani 1 1 d . .
H30 H 0.7665 0.9346 0.8613 0.090 Uiso 1 1 calc R U
C35 C 0.8078(4) 1.0817(7) 0.6540(3) 0.0406(16) Uani 1 1 d . .
H35 H 0.7785 1.1204 0.6149 0.049 Uiso 1 1 calc R U
C37 C 1.1114(4) 1.0228(7) 0.5950(3) 0.0376(16) Uani 1 1 d . .
C38 C 1.1084(5) 1.1448(8) 0.5815(4) 0.052(2) Uani 1 1 d . .
H38 H 1.1114 1.2063 0.6075 0.062 Uiso 1 1 calc R U
C39 C 1.1008(5) 1.1756(10) 0.5290(5) 0.067(3) Uani 1 1 d . .
H39 H 1.0986 1.2593 0.5185 0.080 Uiso 1 1 calc R U
C40 C 1.0963(5) 1.0842(13) 0.4916(4) 0.080(4) Uani 1 1 d . .
H40 H 1.0915 1.1056 0.4557 0.095 Uiso 1 1 calc R U
C41 C 1.0986(6) 0.9631(13) 0.5061(4) 0.079(3) Uani 1 1 d . .
H41 H 1.0941 0.9008 0.4797 0.095 Uiso 1 1 calc R U
C42 C 1.1076(5) 0.9325(9) 0.5587(4) 0.055(2) Uani 1 1 d . .
H42 H 1.1112 0.8489 0.5699 0.066 Uiso 1 1 calc R U
Hg2 Hg 0.98102(2) 0.75706(3) 0.74291(2) 0.03442(8) Uani 1 1 d . .
C25 C 0.8636(5) 1.0299(7) 0.8979(4) 0.0436(18) Uani 1 1 d . .
C31 C 0.8378(4) 1.0964(6) 0.8043(3) 0.0375(15) Uani 1 1 d . .
C32 C 0.8442(4) 1.0608(6) 0.7557(3) 0.0328(14) Uani 1 1 d . .
C33 C 0.8933(4) 0.9668(6) 0.7650(3) 0.0300(13) Uani 1 1 d . .
H33 H 0.9233 0.9270 0.8038 0.036 Uiso 1 1 calc R U
C34 C 0.8565(4) 0.9880(6) 0.6661(3) 0.0362(15) Uani 1 1 d . .
H34 H 0.8603 0.9621 0.6349 0.043 Uiso 1 1 calc R U
C36 C 0.8017(4) 1.1188(7) 0.6989(3) 0.0366(15) Uani 1 1 d . .
H36 H 0.7685 1.1840 0.6910 0.044 Uiso 1 1 calc R U
C43 C 1.1797(4) 0.9943(7) 0.7025(4) 0.0407(17) Uani 1 1 d . .
C44 C 1.1704(4) 0.9539(6) 0.7500(3) 0.0328(14) Uani 1 1 d . .
C45 C 1.1025(4) 0.9029(6) 0.7335(3) 0.0312(14) Uani 1 1 d . .
H45 H 1.0617 0.8921 0.6911 0.037 Uiso 1 1 calc R U
C46 C 1.1508(4) 0.8850(6) 0.8354(3) 0.0347(14) Uani 1 1 d . .
H46 H 1.1435 0.8634 0.8652 0.042 Uiso 1 1 calc R U
C47 C 1.2205(4) 0.9320(6) 0.8555(3) 0.0397(16) Uani 1 1 d . .
H47 H 1.2604 0.9410 0.8982 0.048 Uiso 1 1 calc R U
C48 C 1.2312(4) 0.9657(6) 0.8120(3) 0.0360(15) Uani 1 1 d . .
H48 H 1.2787 0.9960 0.8244 0.043 Uiso 1 1 calc R U
N3 N 0.8997(3) 0.9311(5) 0.7221(3) 0.0350(13) Uani 1 1 d . .
N4 N 1.0934(3) 0.8688(5) 0.7758(3) 0.0327(12) Uani 1 1 d . .
O7 O 1.2377(3) 1.0287(7) 0.7131(3) 0.0663(19) Uani 1 1 d . .
O8 O 1.1135(3) 0.9853(5) 0.6457(2) 0.0409(12) Uani 1 1 d . .
O5 O 0.8106(4) 1.1913(5) 0.8056(3) 0.0530(15) Uani 1 1 d . .
O6 O 0.8656(3) 1.0094(5) 0.8480(3) 0.0470(13) Uani 1 1 d . .
I3 I 1.01429(3) 0.68573(5) 0.84981(2) 0.04438(13) Uani 1 1 d . .
I4 I 0.92993(3) 0.67322(5) 0.63262(2) 0.04403(13) Uani 1 1 d . .
C7 C 0.3331(4) 0.7671(7) 0.5320(3) 0.0355(15) Uani 1 1 d . .
C8 C 0.3402(4) 0.7993(6) 0.5884(3) 0.0332(14) Uani 1 1 d . .
C9 C 0.4055(4) 0.8522(6) 0.6396(3) 0.0342(14) Uani 1 1 d . .
H9 H 0.4465 0.8690 0.6383 0.041 Uiso 1 1 calc R U
C10 C 0.3554(4) 0.8552(7) 0.6927(3) 0.0370(15) Uani 1 1 d . .
H10 H 0.3609 0.8741 0.7291 0.044 Uiso 1 1 calc R U
C11 C 0.2879(5) 0.8022(8) 0.6431(4) 0.0463(19) Uani 1 1 d . .
H11 H 0.2478 0.7849 0.6456 0.056 Uiso 1 1 calc R U
C12 C 0.2807(4) 0.7754(7) 0.5906(4) 0.0422(17) Uani 1 1 d . .
H12 H 0.2351 0.7406 0.5560 0.051 Uiso 1 1 calc R U
C19 C 0.6758(4) 0.6608(7) 0.9839(3) 0.0381(16) Uani 1 1 d . .
C20 C 0.6626(4) 0.6939(6) 0.9261(3) 0.0349(15) Uani 1 1 d . .
C21 C 0.6137(4) 0.7894(6) 0.8885(3) 0.0351(15) Uani 1 1 d . .
H21 H 0.5880 0.8336 0.9008 0.042 Uiso 1 1 calc R U
C22 C 0.6378(4) 0.7549(6) 0.8187(3) 0.0380(16) Uani 1 1 d . .
H22 H 0.6286 0.7752 0.7809 0.046 Uiso 1 1 calc R U
C24 C 0.6988(4) 0.6286(7) 0.9066(4) 0.0412(17) Uani 1 1 d . .
H24 H 0.7315 0.5624 0.9306 0.049 Uiso 1 1 calc R U
N1 N 0.4125(3) 0.8802(5) 0.6900(2) 0.0310(11) Uani 1 1 d . .
N2 N 0.6021(3) 0.8201(5) 0.8360(3) 0.0341(12) Uani 1 1 d . .
O1 O 0.2774(3) 0.7215(6) 0.4864(3) 0.0624(17) Uani 1 1 d . .
O2 O 0.3963(3) 0.7953(5) 0.5377(2) 0.0399(12) Uani 1 1 d . .
O3 O 0.7069(4) 0.5668(5) 1.0131(3) 0.0546(15) Uani 1 1 d . .
O4 O 0.6498(3) 0.7469(5) 1.0025(2) 0.0433(13) Uani 1 1 d . .
I1 I 0.47346(3) 1.07118(4) 0.83676(2) 0.04159(13) Uani 1 1 d . .
I2 I 0.58325(4) 1.05892(6) 0.71922(3) 0.05682(16) Uani 1 1 d . .
Hg1 Hg 0.52118(2) 0.99567(3) 0.77338(2) 0.03739(9) Uani 1 1 d . .

loop_
_atom_site_aniso_label
_atom_site_aniso_U_11
_atom_site_aniso_U_22
_atom_site_aniso_U_33
_atom_site_aniso_U_23
_atom_site_aniso_U_13
_atom_site_aniso_U_12
C1 0.026(3) 0.058(4) 0.020(3) -0.007(3) 0.015(3) -0.001(3)
C2 0.049(4) 0.058(5) 0.038(4) 0.009(4) 0.030(4) 0.012(4)
C3 0.059(5) 0.073(6) 0.044(5) 0.005(4) 0.038(4) 0.011(4)
C4 0.039(4) 0.100(7) 0.028(4) -0.002(4) 0.023(4) 0.008(4)
C5 0.045(4) 0.066(5) 0.031(4) -0.003(4) 0.022(3) 0.009(4)
C6 0.038(4) 0.059(5) 0.025(3) -0.002(3) 0.016(3) 0.005(3)
C13 0.047(4) 0.037(3) 0.040(4) 0.008(3) 0.034(4) 0.014(3)
C14 0.045(4) 0.042(4) 0.053(5) 0.004(3) 0.033(4) 0.004(3)
C15 0.052(5) 0.049(4) 0.043(4) 0.000(4) 0.025(4) 0.010(4)
C16 0.072(6) 0.067(5) 0.047(5) 0.018(4) 0.048(5) 0.023(5)
C17 0.059(5) 0.083(7) 0.063(6) 0.008(5) 0.049(5) 0.011(5)
C18 0.035(4) 0.070(5) 0.045(4) 0.010(4) 0.026(4) 0.012(4)
C23 0.052(4) 0.044(4) 0.056(5) -0.012(4) 0.043(4) -0.006(3)
C26 0.054(5) 0.076(6) 0.050(5) -0.008(5) 0.028(5) 0.017(5)
C27 0.091(8) 0.106(9) 0.029(4) 0.000(5) 0.024(5) 0.045(7)
C28 0.169(13) 0.065(7) 0.063(7) 0.031(6) 0.088(9) 0.053(8)
C29 0.190(16) 0.061(7) 0.147(14) 0.002(7) 0.150(14) -0.006(8)
C30 0.126(10) 0.052(5) 0.090(8) -0.015(5) 0.088(8) -0.018(6)
C35 0.040(4) 0.039(4) 0.036(4) 0.005(3) 0.020(3) 0.002(3)
C37 0.030(3) 0.061(5) 0.021(3) 0.006(3) 0.015(3) 0.000(3)
C38 0.050(5) 0.061(5) 0.054(5) 0.011(4) 0.037(4) 0.004(4)
C39 0.050(5) 0.080(7) 0.068(6) 0.038(6) 0.034(5) 0.001(5)
C40 0.048(5) 0.140(11) 0.038(5) 0.024(6) 0.019(4) -0.007(6)
C41 0.083(8) 0.121(10) 0.036(5) -0.015(6) 0.038(5) -0.018(7)
C42 0.067(6) 0.061(5) 0.035(4) 0.001(4) 0.030(4) -0.001(4)
Hg2 0.03703(15) 0.04597(16) 0.02902(15) 0.00036(11) 0.02458(12) 0.00093(11)
C25 0.064(5) 0.034(4) 0.044(4) 0.001(3) 0.038(4) 0.010(3)
C31 0.038(4) 0.039(4) 0.034(4) 0.002(3) 0.021(3) 0.002(3)
C32 0.036(3) 0.031(3) 0.035(4) -0.001(3) 0.023(3) -0.001(3)
C33 0.029(3) 0.039(3) 0.026(3) 0.005(3) 0.018(3) 0.004(3)
C34 0.033(3) 0.045(4) 0.030(3) -0.005(3) 0.018(3) -0.008(3)
C36 0.032(3) 0.040(4) 0.036(4) 0.003(3) 0.020(3) 0.002(3)
C43 0.040(4) 0.050(4) 0.037(4) 0.005(3) 0.026(3) -0.002(3)
C44 0.031(3) 0.042(4) 0.029(3) 0.002(3) 0.020(3) 0.000(3)
C45 0.028(3) 0.041(3) 0.021(3) 0.008(3) 0.013(3) 0.004(3)
C46 0.036(3) 0.040(4) 0.029(3) 0.007(3) 0.020(3) 0.005(3)
C47 0.044(4) 0.038(4) 0.030(4) -0.001(3) 0.019(3) -0.004(3)
C48 0.035(4) 0.039(4) 0.036(4) 0.004(3) 0.022(3) 0.000(3)
N3 0.030(3) 0.039(3) 0.031(3) -0.003(2) 0.016(3) 0.001(2)
N4 0.034(3) 0.037(3) 0.031(3) 0.005(2) 0.022(3) 0.000(2)
O7 0.037(3) 0.117(5) 0.038(3) 0.014(3) 0.019(3) -0.023(3)
O8 0.035(3) 0.061(3) 0.030(3) 0.008(2) 0.022(2) -0.006(2)
O5 0.079(4) 0.045(3) 0.058(3) 0.011(3) 0.053(3) 0.021(3)
O6 0.066(4) 0.047(3) 0.043(3) 0.006(2) 0.040(3) 0.013(3)
I3 0.0617(3) 0.0484(3) 0.0385(3) 0.0081(2) 0.0385(3) 0.0039(2)
I4 0.0500(3) 0.0535(3) 0.0327(2) -0.0072(2) 0.0272(2) -0.0021(2)
C7 0.028(3) 0.050(4) 0.023(3) -0.007(3) 0.013(3) 0.000(3)
C8 0.033(3) 0.040(4) 0.030(3) -0.007(3) 0.020(3) -0.003(3)
C9 0.036(3) 0.048(4) 0.027(3) -0.003(3) 0.023(3) 0.002(3)
C10 0.050(4) 0.046(4) 0.034(4) 0.002(3) 0.035(3) -0.003(3)
C11 0.049(4) 0.066(5) 0.042(4) -0.015(4) 0.037(4) -0.016(4)
C12 0.041(4) 0.055(4) 0.040(4) -0.016(3) 0.029(4) -0.014(3)
C19 0.038(4) 0.040(4) 0.040(4) -0.001(3) 0.026(3) 0.002(3)
C20 0.035(3) 0.038(4) 0.038(4) -0.002(3) 0.025(3) -0.001(3)
C21 0.041(4) 0.038(3) 0.031(3) -0.002(3) 0.024(3) 0.002(3)
C22 0.045(4) 0.047(4) 0.031(4) -0.012(3) 0.027(3) -0.008(3)
C24 0.036(4) 0.042(4) 0.052(4) -0.002(3) 0.030(4) 0.003(3)
N1 0.033(3) 0.040(3) 0.022(3) 0.001(2) 0.018(2) 0.001(2)
N2 0.035(3) 0.041(3) 0.029(3) -0.001(2) 0.021(3) 0.001(2)
O1 0.043(3) 0.102(5) 0.043(3) -0.029(3) 0.026(3) -0.024(3)
O2 0.034(3) 0.064(3) 0.023(2) -0.010(2) 0.018(2) -0.005(2)
O3 0.078(4) 0.043(3) 0.056(3) 0.016(3) 0.047(3) 0.026(3)
O4 0.053(3) 0.054(3) 0.038(3) 0.013(2) 0.035(3) 0.017(2)
I1 0.0581(3) 0.0460(3) 0.0332(2) -0.00335(19) 0.0342(2) 0.0010(2)
I2 0.0801(4) 0.0638(3) 0.0544(3) -0.0109(3) 0.0553(3) -0.0211(3)
Hg1 0.04548(17) 0.04795(17) 0.02599(15) -0.00187(11) 0.02546(13) -0.00095(12)

loop_
_atom_type_symbol
_atom_type_description
_atom_type_scat_dispersion_real
_atom_type_scat_dispersion_imag
_atom_type_scat_source
C C 0.0033 0.0016 'International Tables Vol C Tables 4.2.6.8 and 6.1.1.4'
H H 0.0000 0.0000 'International Tables Vol C Tables 4.2.6.8 and 6.1.1.4'
N N 0.0061 0.0033 'International Tables Vol C Tables 4.2.6.8 and 6.1.1.4'
O O 0.0106 0.0060 'International Tables Vol C Tables 4.2.6.8 and 6.1.1.4'
I I -0.4742 1.8119 'International Tables Vol C Tables 4.2.6.8 and 6.1.1.4'
Hg Hg -2.3894 9.2266 'International Tables Vol C Tables 4.2.6.8 and 6.1.1.4'

loop_
_geom_angle_atom_site_label_1
_geom_angle_atom_site_label_2
_geom_angle_atom_site_label_3
_geom_angle
C2 C1 C6 122.6(7)
C2 C1 O2 118.8(7)
C6 C1 O2 118.5(7)
C1 C2 C3 119.6(8)
C4 C3 C2 119.0(8)
C5 C4 C3 120.4(7)
C4 C5 C6 120.4(8)
C1 C6 C5 118.0(8)
C18 C13 C14 122.5(7)
C18 C13 O4 118.6(7)
C14 C13 O4 118.8(7)
C15 C14 C13 117.1(8)
C14 C15 C16 121.2(8)
C17 C16 C15 119.8(8)
C18 C17 C16 120.4(8)
C17 C18 C13 119.0(8)
C24 C23 C22 118.5(7)
C25 C26 C27 118.0(11)
C28 C27 C26 122.7(11)
C27 C28 C29 119.3(10)
C30 C29 C28 118.9(12)
C25 C30 C29 119.1(12)
C36 C35 C34 119.5(7)
C42 C37 C38 122.3(7)
C42 C37 O8 116.9(7)
C38 C37 O8 120.6(7)
C37 C38 C39 118.1(9)
C38 C39 C40 120.0(9)
C41 C40 C39 120.5(9)
C40 C41 C42 119.6(11)
C37 C42 C41 119.6(10)
N4 Hg2 N3 98.31(19)
N4 Hg2 I4 103.32(13)
N3 Hg2 I4 104.94(14)
N4 Hg2 I3 101.76(13)
N3 Hg2 I3 99.03(14)
I4 Hg2 I3 142.07(2)
C26 C25 C30 121.9(9)
C26 C25 O6 119.1(8)
C30 C25 O6 118.8(8)
O5 C31 O6 123.0(7)
O5 C31 C32 125.1(7)
O6 C31 C32 111.9(6)
C36 C32 C33 117.4(6)
C36 C32 C31 121.2(6)
C33 C32 C31 121.3(6)
N3 C33 C32 123.0(6)
N3 C34 C35 121.5(7)
C35 C36 C32 119.8(7)
O7 C43 O8 124.2(7)
O7 C43 C44 125.2(7)
O8 C43 C44 110.6(6)
C48 C44 C45 119.2(6)
C48 C44 C43 119.2(6)
C45 C44 C43 121.6(6)
N4 C45 C44 121.8(6)
N4 C46 C47 122.6(6)
C46 C47 C48 119.0(7)
C44 C48 C47 118.3(7)
C33 N3 C34 118.7(6)
C33 N3 Hg2 119.0(4)
C34 N3 Hg2 122.1(5)
C46 N4 C45 119.0(6)
C46 N4 Hg2 121.7(4)
C45 N4 Hg2 118.8(4)
C43 O8 C37 118.3(5)
C31 O6 C25 118.8(6)
O1 C7 O2 123.7(6)
O1 C7 C8 124.3(7)
O2 C7 C8 112.0(5)
C12 C8 C9 118.4(6)
C12 C8 C7 119.6(6)
C9 C8 C7 122.0(6)
N1 C9 C8 122.4(6)
N1 C10 C11 121.6(6)
C12 C11 C10 118.5(7)
C11 C12 C8 119.7(7)
O3 C19 O4 122.5(7)
O3 C19 C20 125.0(7)
O4 C19 C20 112.5(6)
C21 C20 C24 118.0(7)
C21 C20 C19 122.1(6)
C24 C20 C19 119.9(6)
N2 C21 C20 122.1(6)
N2 C22 C23 123.3(7)
C23 C24 C20 119.8(7)
C9 N1 C10 119.4(6)
C9 N1 Hg1 121.2(4)
C10 N1 Hg1 119.0(4)
C21 N2 C22 118.2(6)
C21 N2 Hg1 121.6(4)
C22 N2 Hg1 120.1(5)
C7 O2 C1 118.2(5)
C19 O4 C13 118.5(5)
N1 Hg1 N2 97.91(19)
N1 Hg1 I1 102.25(13)
N2 Hg1 I1 101.44(13)
N1 Hg1 I2 99.57(13)
N2 Hg1 I2 100.61(13)
I1 Hg1 I2 146.32(2)

loop_
_geom_bond_atom_site_label_1
_geom_bond_atom_site_label_2
_geom_bond_distance
C1 C2 1.348(10)
C1 C6 1.383(11)
C1 O2 1.414(8)
C2 C3 1.398(11)
C3 C4 1.398(13)
C4 C5 1.370(12)
C5 C6 1.401(10)
C13 C18 1.375(10)
C13 C14 1.392(11)
C13 O4 1.433(8)
C14 C15 1.381(12)
C15 C16 1.386(13)
C16 C17 1.379(13)
C17 C18 1.370(12)
C23 C24 1.370(11)
C23 C22 1.375(11)
C26 C25 1.367(12)
C26 C27 1.397(13)
C27 C28 1.328(18)
C28 C29 1.42(2)
C29 C30 1.405(15)
C30 C25 1.372(13)
C35 C36 1.374(10)
C35 C34 1.375(10)
C37 C42 1.364(11)
C37 C38 1.372(12)
C37 O8 1.419(8)
C38 C39 1.381(12)
C39 C40 1.389(16)
C40 C41 1.371(17)
C41 C42 1.369(12)
Hg2 N4 2.407(5)
Hg2 N3 2.438(6)
Hg2 I4 2.6589(9)
Hg2 I3 2.6604(9)
C25 O6 1.408(9)
C31 O5 1.211(8)
C31 O6 1.348(9)
C31 C32 1.469(10)
C32 C36 1.389(10)
C32 C33 1.404(9)
C33 N3 1.321(8)
C34 N3 1.367(9)
C43 O7 1.196(9)
C43 O8 1.347(9)
C43 C44 1.498(10)
C44 C48 1.391(10)
C44 C45 1.400(9)
C45 N4 1.341(8)
C46 N4 1.339(9)
C46 C47 1.389(10)
C47 C48 1.396(10)
C7 O1 1.208(8)
C7 O2 1.347(8)
C7 C8 1.496(9)
C8 C12 1.380(10)
C8 C9 1.388(9)
C9 N1 1.326(8)
C10 N1 1.342(8)
C10 C11 1.397(10)
C11 C12 1.379(10)
C19 O3 1.225(9)
C19 O4 1.352(8)
C19 C20 1.468(10)
C20 C21 1.402(10)
C20 C24 1.396(9)
C21 N2 1.340(9)
C22 N2 1.348(9)
N1 Hg1 2.436(5)
N2 Hg1 2.469(6)
I1 Hg1 2.6510(7)
I2 Hg1 2.6527(8)
